data_7041535
loop_
_publ_author_name
'Vincent, Kevin B.'
'Gluyas, Josef B. G.'
'Zeng, Qiang'
'Yufit, Dmitry S.'
'Howard, Judith A. K.'
'Hartl, Franti\<sek'
'Low, Paul J.'

_publ_section_title
;
 Sandwich and half-sandwich metal complexes derived from cross-conjugated
 3-methylene-penta-1,4-diynes.
;
_journal_issue 17
_journal_name_full 'Dalton transactions (Cambridge, England : 2003)'
_journal_page_first 5522
_journal_page_last 5531
_journal_paper_doi 10.1039/c6dt04470k
_journal_volume 46
_journal_year 2017
_chemical_formula_moiety 'C59 H46 P2 Ru, C H2 Cl2'
_chemical_formula_sum 'C60 H48 Cl2 P2 Ru'
_chemical_formula_weight 1002.89
_chemical_name_systematic
;
 ? 
;
_space_group_crystal_system monoclinic
_space_group_IT_number 14
_space_group_name_Hall '-P 2yn'
_space_group_name_H-M_alt 'P 1 21/n 1'
_symmetry_space_group_name_Hall '-P 2yn'
_symmetry_space_group_name_H-M 'P 1 21/n 1'
_atom_sites_solution_hydrogens geom
_atom_sites_solution_primary iterative
_atom_sites_solution_secondary difmap
_audit_creation_date 2013-05-30
_audit_creation_method
;
  Olex2 1.2-beta
  (compiled Apr 23 2013 17:54:37, GUI svn.r4466)
;
_audit_update_record
;
2016-11-21 deposited with the CCDC.
2016-12-20 downloaded from the CCDC.
;
_cell_angle_alpha 90.00
_cell_angle_beta 98.3900(10)
_cell_angle_gamma 90.00
_cell_formula_units_Z 4
_cell_length_a 10.4352(6)
_cell_length_b 24.6836(13)
_cell_length_c 18.6025(10)
_cell_measurement_reflns_used 9770
_cell_measurement_temperature 120
_cell_measurement_theta_max 31.00
_cell_measurement_theta_min 2.27
_cell_volume 4740.3(4)
_computing_cell_refinement 'SAINT v6.45A (Bruker, 2003)'
_computing_data_collection 'SMART v5.625 (Bruker, 2001)'
_computing_data_reduction 'SAINT v6.45A (Bruker, 2003)'
_computing_molecular_graphics
;
O. V. Dolomanov, L. J. Bourhis, R. J. Gildea, J. A. K. Howard and H. Puschmann,
OLEX2: a complete structure solution, refinement and analysis program.
J. Appl. Cryst. (2009). 42, 339-341.
;
_computing_publication_material
;
O. V. Dolomanov, L. J. Bourhis, R. J. Gildea, J. A. K. Howard and H. Puschmann,
OLEX2: a complete structure solution, refinement and analysis program.
J. Appl. Cryst. (2009). 42, 339-341.
;
_computing_structure_refinement
;
XL, G.M. Sheldrick, Acta Cryst.
(2008). A64, 112-122
;
_computing_structure_solution
;
olex2.solve (L.J. Bourhis, O.V. Dolomanov, R.J. Gildea, J.A.K. Howard,
H. Puschmann, in preparation, 2011)
;
_diffrn_ambient_temperature 120
_diffrn_detector 'CCD area detector'
_diffrn_detector_area_resol_mean 5.6
_diffrn_detector_type 'Bruker SMART CCD 6000 area detector'
_diffrn_measured_fraction_theta_full 1.000
_diffrn_measured_fraction_theta_max 1.000
_diffrn_measurement_device 'three-circle diffractometer'
_diffrn_measurement_device_type 'Bruker SMART CCD 6000 area detector'
_diffrn_measurement_method '\w scans'
_diffrn_radiation_monochromator graphite
_diffrn_radiation_probe x-ray
_diffrn_radiation_type MoK\a
_diffrn_radiation_wavelength 0.71073
_diffrn_radiation_xray_symbol K-L~3~
_diffrn_reflns_av_R_equivalents 0.0307
_diffrn_reflns_av_unetI/netI 0.0197
_diffrn_reflns_limit_h_max 14
_diffrn_reflns_limit_h_min -14
_diffrn_reflns_limit_k_max 34
_diffrn_reflns_limit_k_min -34
_diffrn_reflns_limit_l_max 26
_diffrn_reflns_limit_l_min -26
_diffrn_reflns_number 83912
_diffrn_reflns_theta_full 30.00
_diffrn_reflns_theta_max 30.00
_diffrn_reflns_theta_min 1.38
_diffrn_source 'sealed X-ray tube'
_diffrn_source_current 35.0
_diffrn_source_power 1.75
_diffrn_source_target Mo
_diffrn_source_type 'sealed X-ray tube'
_diffrn_source_voltage 50.0
_exptl_absorpt_coefficient_mu 0.552
_exptl_absorpt_correction_T_max 1.0000
_exptl_absorpt_correction_T_min 0.7392
_exptl_absorpt_correction_type multi-scan
_exptl_absorpt_process_details
;
SADABS-2006/1 (Bruker,2006) was used for absorption correction.
R(int) was 0.0488 before and 0.0276 after correction.
The Ratio of minimum to maximum transmission is 0.7392.
The \l/2 correction factor is 0.0015.
;
_exptl_crystal_colour 'metallic dark brown'
_exptl_crystal_colour_lustre metallic
_exptl_crystal_colour_modifier dark
_exptl_crystal_colour_primary brown
_exptl_crystal_density_diffrn 1.405
_exptl_crystal_density_method 'not measured'
_exptl_crystal_description wedge
_exptl_crystal_F_000 2064
_exptl_crystal_size_max 0.35
_exptl_crystal_size_mid 0.31
_exptl_crystal_size_min 0.29
_refine_diff_density_max 0.708
_refine_diff_density_min -0.779
_refine_diff_density_rms 0.069
_refine_ls_extinction_method none
_refine_ls_goodness_of_fit_ref 1.067
_refine_ls_hydrogen_treatment constr
_refine_ls_matrix_type full
_refine_ls_number_parameters 586
_refine_ls_number_reflns 13820
_refine_ls_number_restraints 0
_refine_ls_restrained_S_all 1.067
_refine_ls_R_factor_all 0.0370
_refine_ls_R_factor_gt 0.0294
_refine_ls_shift/su_max 0.003
_refine_ls_shift/su_mean 0.000
_refine_ls_structure_factor_coef Fsqd
_refine_ls_weighting_details 'calc w=1/[\s^2^(Fo^2^)+(0.0350P)^2^+3.5000P] where P=(Fo^2^+2Fc^2^)/3'
_refine_ls_weighting_scheme calc
_refine_ls_wR_factor_gt 0.0732
_refine_ls_wR_factor_ref 0.0792
_reflns_number_gt 11966
_reflns_number_total 13820
_reflns_threshold_expression >2sigma(I)
_cod_data_source_file c6dt04470k1.cif
_cod_data_source_block 5a_13srv164
_cod_depositor_comments 'Adding full bibliography for 7041533--7041535.cif.'
_cod_database_code 7041535
_olex2_refinement_description
;
1. Fixed Uiso
 At 1.2 times of:
  All C(H) groups, All C(H,H) groups
2.a Secondary CH2 refined with riding coordinates:
 C1S(H1SA,H1SB)
2.b Aromatic/amide H refined with riding coordinates:
 C7(H7), C8(H8), C9(H9), C10(H10), C11(H11), C22(H22), C23(H23), C24(H24),
 C25(H25), C26(H26), C32(H32), C33(H33), C34(H34), C35(H35), C36(H36), C42(H42),
  C43(H43), C44(H44), C45(H45), C46(H46), C52(H52), C53(H53), C54(H54),
 C55(H55), C56(H56), C62(H62), C63(H63), C64(H64), C65(H65), C66(H66), C72(H72),
  C73(H73), C74(H74), C75(H75), C76(H76), C82(H82), C83(H83), C84(H84),
 C85(H85), C86(H86), C92(H92), C93(H93), C94(H94), C95(H95), C96(H96)
2.c :
 C5(H5)
;

loop_
_space_group_symop_id
_space_group_symop_operation_xyz
1 'x, y, z'
2 '-x+1/2, y+1/2, -z+1/2'
3 '-x, -y, -z'
4 'x-1/2, -y-1/2, z-1/2'

loop_
_atom_site_label
_atom_site_type_symbol
_atom_site_fract_x
_atom_site_fract_y
_atom_site_fract_z
_atom_site_U_iso_or_equiv
_atom_site_adp_type
_atom_site_occupancy
_atom_site_symmetry_multiplicity
_atom_site_calc_flag
_atom_site_refinement_flags
Ru1 Ru 0.314766(10) 0.713100(4) 0.762559(6) 0.01426(3) Uani 1 1 d .
P1 P 0.36559(4) 0.740181(15) 0.880631(19) 0.01616(7) Uani 1 1 d .
P2 P 0.48772(4) 0.657633(15) 0.753160(19) 0.01555(7) Uani 1 1 d .
C1 C 0.21545(14) 0.65089(6) 0.79597(8) 0.0185(3) Uani 1 1 d .
C2 C 0.14629(15) 0.61351(6) 0.80954(8) 0.0216(3) Uani 1 1 d .
C3 C 0.08388(15) 0.56641(6) 0.83276(9) 0.0209(3) Uani 1 1 d .
C4 C 0.10041(15) 0.55855(7) 0.91046(9) 0.0235(3) Uani 1 1 d .
C5 C 0.10878(18) 0.55417(8) 0.97462(10) 0.0312(4) Uani 1 1 d .
H5 H 0.1153 0.5507 1.0248 0.037 Uiso 1 1 calc R
C6 C 0.01240(15) 0.52998(6) 0.78753(8) 0.0205(3) Uani 1 1 d .
C7 C 0.15295(16) 0.76917(7) 0.72155(9) 0.0249(3) Uani 1 1 d .
H7 H 0.0858 0.7765 0.7480 0.030 Uiso 1 1 calc R
C8 C 0.15613(16) 0.72668(7) 0.66986(9) 0.0243(3) Uani 1 1 d .
H8 H 0.0912 0.7013 0.6565 0.029 Uiso 1 1 calc R
C9 C 0.27514(16) 0.72998(7) 0.64268(8) 0.0221(3) Uani 1 1 d .
H9 H 0.3020 0.7071 0.6080 0.027 Uiso 1 1 calc R
C10 C 0.34748(16) 0.77424(7) 0.67728(9) 0.0230(3) Uani 1 1 d .
H10 H 0.4297 0.7852 0.6696 0.028 Uiso 1 1 calc R
C11 C 0.27128(16) 0.79833(6) 0.72523(9) 0.0242(3) Uani 1 1 d .
H11 H 0.2946 0.8283 0.7545 0.029 Uiso 1 1 calc R
C21 C 0.48559(15) 0.79478(6) 0.90076(8) 0.0197(3) Uani 1 1 d .
C22 C 0.54763(15) 0.81683(6) 0.84632(9) 0.0225(3) Uani 1 1 d .
H22 H 0.5253 0.8051 0.7986 0.027 Uiso 1 1 calc R
C23 C 0.64304(17) 0.85635(7) 0.86253(10) 0.0276(3) Uani 1 1 d .
H23 H 0.6843 0.8707 0.8257 0.033 Uiso 1 1 calc R
C24 C 0.67646(17) 0.87430(7) 0.93346(10) 0.0284(3) Uani 1 1 d .
H24 H 0.7398 0.9008 0.9442 0.034 Uiso 1 1 calc R
C25 C 0.61551(17) 0.85280(7) 0.98806(9) 0.0276(3) Uani 1 1 d .
H25 H 0.6375 0.8650 1.0356 0.033 Uiso 1 1 calc R
C26 C 0.52158(17) 0.81313(7) 0.97228(9) 0.0249(3) Uani 1 1 d .
H26 H 0.4820 0.7985 1.0095 0.030 Uiso 1 1 calc R
C31 C 0.22114(15) 0.76913(7) 0.91296(8) 0.0230(3) Uani 1 1 d .
C32 C 0.21553(19) 0.82270(8) 0.93682(9) 0.0302(4) Uani 1 1 d .
H32 H 0.2868 0.8453 0.9366 0.036 Uiso 1 1 calc R
C33 C 0.1040(2) 0.84263(9) 0.96091(10) 0.0404(5) Uani 1 1 d .
H33 H 0.1018 0.8783 0.9769 0.049 Uiso 1 1 calc R
C34 C -0.0026(2) 0.80986(11) 0.96108(10) 0.0429(5) Uani 1 1 d .
H34 H -0.0763 0.8231 0.9778 0.052 Uiso 1 1 calc R
C35 C 0.00025(18) 0.75720(11) 0.93637(10) 0.0401(5) Uani 1 1 d .
H35 H -0.0717 0.7350 0.9366 0.048 Uiso 1 1 calc R
C36 C 0.11041(16) 0.73693(9) 0.91101(9) 0.0313(4) Uani 1 1 d .
H36 H 0.1101 0.7019 0.8927 0.038 Uiso 1 1 calc R
C41 C 0.42837(14) 0.69341(6) 0.95443(8) 0.0182(3) Uani 1 1 d .
C42 C 0.56226(16) 0.68908(7) 0.97474(9) 0.0253(3) Uani 1 1 d .
H42 H 0.6174 0.7093 0.9503 0.030 Uiso 1 1 calc R
C43 C 0.61402(19) 0.65508(8) 1.03077(11) 0.0342(4) Uani 1 1 d .
H43 H 0.7033 0.6531 1.0441 0.041 Uiso 1 1 calc R
C44 C 0.5332(2) 0.62396(8) 1.06697(10) 0.0369(4) Uani 1 1 d .
H44 H 0.5678 0.6017 1.1052 0.044 Uiso 1 1 calc R
C45 C 0.4010(2) 0.62635(8) 1.04575(10) 0.0339(4) Uani 1 1 d .
H45 H 0.3466 0.6046 1.0688 0.041 Uiso 1 1 calc R
C46 C 0.34839(17) 0.66095(7) 0.99015(9) 0.0249(3) Uani 1 1 d .
H46 H 0.2591 0.6624 0.9767 0.030 Uiso 1 1 calc R
C51 C 0.62266(14) 0.69529(6) 0.72409(8) 0.0179(3) Uani 1 1 d .
C52 C 0.62870(15) 0.70292(6) 0.65005(8) 0.0201(3) Uani 1 1 d .
H52 H 0.5688 0.6857 0.6156 0.024 Uiso 1 1 calc R
C53 C 0.72310(16) 0.73592(6) 0.62724(9) 0.0224(3) Uani 1 1 d .
H53 H 0.7261 0.7404 0.5779 0.027 Uiso 1 1 calc R
C54 C 0.81267(15) 0.76212(7) 0.67792(9) 0.0242(3) Uani 1 1 d .
H54 H 0.8763 0.7839 0.6627 0.029 Uiso 1 1 calc R
C55 C 0.80671(15) 0.75557(7) 0.75159(9) 0.0261(3) Uani 1 1 d .
H55 H 0.8664 0.7732 0.7857 0.031 Uiso 1 1 calc R
C56 C 0.71195(15) 0.72279(7) 0.77457(8) 0.0224(3) Uani 1 1 d .
H56 H 0.7080 0.7191 0.8240 0.027 Uiso 1 1 calc R
C61 C 0.45692(15) 0.60552(6) 0.68149(8) 0.0189(3) Uani 1 1 d .
C62 C 0.33072(16) 0.58912(6) 0.65546(8) 0.0217(3) Uani 1 1 d .
H62 H 0.2611 0.6060 0.6722 0.026 Uiso 1 1 calc R
C63 C 0.30858(18) 0.54746(7) 0.60437(9) 0.0271(3) Uani 1 1 d .
H63 H 0.2243 0.5366 0.5874 0.033 Uiso 1 1 calc R
C64 C 0.41156(19) 0.52230(7) 0.57885(9) 0.0302(4) Uani 1 1 d .
H64 H 0.3964 0.4948 0.5444 0.036 Uiso 1 1 calc R
C65 C 0.53772(19) 0.53812(7) 0.60469(10) 0.0302(4) Uani 1 1 d .
H65 H 0.6069 0.5212 0.5875 0.036 Uiso 1 1 calc R
C66 C 0.56065(17) 0.57903(7) 0.65603(9) 0.0243(3) Uani 1 1 d .
H66 H 0.6453 0.5890 0.6737 0.029 Uiso 1 1 calc R
C71 C 0.56293(15) 0.61262(6) 0.82593(8) 0.0194(3) Uani 1 1 d .
C72 C 0.47823(16) 0.58260(6) 0.86241(9) 0.0227(3) Uani 1 1 d .
H72 H 0.3894 0.5884 0.8519 0.027 Uiso 1 1 calc R
C73 C 0.52577(18) 0.54428(7) 0.91411(9) 0.0280(3) Uani 1 1 d .
H73 H 0.4686 0.5241 0.9373 0.034 Uiso 1 1 calc R
C74 C 0.65776(19) 0.53600(8) 0.93127(10) 0.0322(4) Uani 1 1 d .
H74 H 0.6894 0.5109 0.9668 0.039 Uiso 1 1 calc R
C75 C 0.74280(18) 0.56517(8) 0.89541(10) 0.0326(4) Uani 1 1 d .
H75 H 0.8315 0.5594 0.9067 0.039 Uiso 1 1 calc R
C76 C 0.69594(16) 0.60310(7) 0.84254(9) 0.0261(3) Uani 1 1 d .
H76 H 0.7534 0.6222 0.8182 0.031 Uiso 1 1 calc R
C81 C -0.02669(15) 0.47696(6) 0.81512(9) 0.0221(3) Uani 1 1 d .
C82 C 0.06149(17) 0.44542(7) 0.86107(10) 0.0287(3) Uani 1 1 d .
H82 H 0.1451 0.4583 0.8756 0.034 Uiso 1 1 calc R
C83 C 0.02604(19) 0.39525(7) 0.88532(12) 0.0339(4) Uani 1 1 d .
H83 H 0.0856 0.3748 0.9161 0.041 Uiso 1 1 calc R
C84 C -0.09788(19) 0.37543(7) 0.86379(11) 0.0317(4) Uani 1 1 d .
H84 H -0.1214 0.3417 0.8799 0.038 Uiso 1 1 calc R
C85 C -0.18568(18) 0.40582(7) 0.81858(10) 0.0286(3) Uani 1 1 d .
H85 H -0.2690 0.3926 0.8042 0.034 Uiso 1 1 calc R
C86 C -0.15100(16) 0.45619(7) 0.79406(9) 0.0252(3) Uani 1 1 d .
H86 H -0.2113 0.4763 0.7633 0.030 Uiso 1 1 calc R
C91 C -0.02591(15) 0.54116(6) 0.70882(9) 0.0215(3) Uani 1 1 d .
C92 C -0.02720(17) 0.49942(7) 0.65799(9) 0.0259(3) Uani 1 1 d .
H92 H -0.0010 0.4648 0.6735 0.031 Uiso 1 1 calc R
C93 C -0.06718(18) 0.50894(7) 0.58444(9) 0.0290(3) Uani 1 1 d .
H93 H -0.0665 0.4808 0.5513 0.035 Uiso 1 1 calc R
C94 C -0.10796(18) 0.55999(8) 0.56017(9) 0.0296(3) Uani 1 1 d .
H94 H -0.1349 0.5662 0.5110 0.035 Uiso 1 1 calc R
C95 C -0.10810(17) 0.60187(7) 0.61026(10) 0.0277(3) Uani 1 1 d .
H95 H -0.1358 0.6362 0.5944 0.033 Uiso 1 1 calc R
C96 C -0.06715(15) 0.59276(7) 0.68392(9) 0.0236(3) Uani 1 1 d .
H96 H -0.0672 0.6211 0.7168 0.028 Uiso 1 1 calc R
Cl1 Cl 0.30655(6) 0.45827(3) 0.76576(4) 0.05789(17) Uani 1 1 d .
Cl2 Cl 0.50635(7) 0.40579(2) 0.69737(3) 0.05340(15) Uani 1 1 d .
C1S C 0.4684(2) 0.45965(8) 0.75307(11) 0.0352(4) Uani 1 1 d .
H1SA H 0.5229 0.4573 0.7999 0.042 Uiso 1 1 calc R
H1SB H 0.4867 0.4938 0.7309 0.042 Uiso 1 1 calc R

loop_
_atom_site_aniso_label
_atom_site_aniso_U_11
_atom_site_aniso_U_22
_atom_site_aniso_U_33
_atom_site_aniso_U_23
_atom_site_aniso_U_13
_atom_site_aniso_U_12
Ru1 0.01391(5) 0.01590(6) 0.01285(5) 0.00038(4) 0.00159(4) -0.00037(4)
P1 0.01634(16) 0.01853(17) 0.01355(15) -0.00089(12) 0.00197(12) 0.00073(13)
P2 0.01590(16) 0.01713(16) 0.01382(15) 0.00038(12) 0.00279(12) 0.00011(12)
C1 0.0169(6) 0.0215(7) 0.0168(6) -0.0012(5) 0.0016(5) 0.0004(5)
C2 0.0199(7) 0.0237(7) 0.0215(7) -0.0012(6) 0.0041(5) -0.0021(6)
C3 0.0191(6) 0.0209(7) 0.0233(7) 0.0005(5) 0.0049(5) -0.0013(5)
C4 0.0211(7) 0.0219(7) 0.0275(8) -0.0005(6) 0.0030(6) -0.0034(6)
C5 0.0320(9) 0.0347(9) 0.0265(8) 0.0007(7) 0.0028(7) -0.0007(7)
C6 0.0199(7) 0.0195(7) 0.0229(7) -0.0009(5) 0.0061(5) -0.0022(5)
C7 0.0201(7) 0.0310(8) 0.0228(7) 0.0034(6) 0.0008(6) 0.0079(6)
C8 0.0211(7) 0.0290(8) 0.0202(7) 0.0041(6) -0.0052(6) -0.0013(6)
C9 0.0283(8) 0.0252(7) 0.0121(6) 0.0032(5) 0.0006(5) 0.0017(6)
C10 0.0227(7) 0.0232(7) 0.0226(7) 0.0084(6) 0.0017(6) 0.0002(6)
C11 0.0283(8) 0.0182(7) 0.0242(7) 0.0024(6) -0.0022(6) 0.0041(6)
C21 0.0218(7) 0.0172(6) 0.0194(7) -0.0013(5) 0.0002(5) 0.0001(5)
C22 0.0227(7) 0.0222(7) 0.0218(7) 0.0005(6) 0.0013(6) -0.0004(6)
C23 0.0262(8) 0.0238(8) 0.0325(9) 0.0027(6) 0.0034(6) -0.0027(6)
C24 0.0255(8) 0.0195(7) 0.0377(9) -0.0018(6) -0.0039(7) -0.0022(6)
C25 0.0322(8) 0.0213(7) 0.0261(8) -0.0050(6) -0.0062(6) 0.0000(6)
C26 0.0317(8) 0.0225(7) 0.0196(7) -0.0026(6) 0.0007(6) -0.0017(6)
C31 0.0225(7) 0.0332(8) 0.0134(6) -0.0003(6) 0.0024(5) 0.0082(6)
C32 0.0367(9) 0.0315(9) 0.0230(8) 0.0025(6) 0.0070(7) 0.0129(7)
C33 0.0509(12) 0.0442(11) 0.0274(9) 0.0033(8) 0.0099(8) 0.0276(10)
C34 0.0329(10) 0.0733(15) 0.0233(8) 0.0017(9) 0.0066(7) 0.0289(10)
C35 0.0208(8) 0.0743(15) 0.0256(8) -0.0054(9) 0.0044(7) 0.0065(9)
C36 0.0202(7) 0.0502(11) 0.0235(8) -0.0082(7) 0.0034(6) 0.0020(7)
C41 0.0219(7) 0.0190(6) 0.0132(6) -0.0007(5) 0.0013(5) 0.0004(5)
C42 0.0221(7) 0.0242(8) 0.0286(8) 0.0030(6) -0.0002(6) -0.0002(6)
C43 0.0315(9) 0.0323(9) 0.0347(9) 0.0035(7) -0.0089(7) 0.0044(7)
C44 0.0542(12) 0.0322(9) 0.0223(8) 0.0074(7) -0.0012(8) 0.0096(8)
C45 0.0490(11) 0.0311(9) 0.0246(8) 0.0074(7) 0.0151(8) 0.0022(8)
C46 0.0265(8) 0.0269(8) 0.0229(7) 0.0014(6) 0.0089(6) 0.0005(6)
C51 0.0162(6) 0.0194(6) 0.0185(6) 0.0011(5) 0.0041(5) 0.0017(5)
C52 0.0215(7) 0.0211(7) 0.0178(6) 0.0005(5) 0.0036(5) -0.0003(5)
C53 0.0252(7) 0.0227(7) 0.0207(7) 0.0043(6) 0.0078(6) 0.0023(6)
C54 0.0185(7) 0.0260(8) 0.0289(8) 0.0049(6) 0.0062(6) -0.0009(6)
C55 0.0192(7) 0.0309(8) 0.0278(8) -0.0005(6) 0.0021(6) -0.0057(6)
C56 0.0200(7) 0.0290(8) 0.0182(7) 0.0004(6) 0.0032(5) -0.0020(6)
C61 0.0234(7) 0.0176(6) 0.0165(6) 0.0011(5) 0.0051(5) 0.0000(5)
C62 0.0247(7) 0.0212(7) 0.0190(7) -0.0004(5) 0.0023(6) -0.0003(6)
C63 0.0341(9) 0.0243(8) 0.0215(7) -0.0026(6) -0.0004(6) -0.0042(6)
C64 0.0464(10) 0.0236(8) 0.0213(7) -0.0058(6) 0.0071(7) -0.0024(7)
C65 0.0395(10) 0.0253(8) 0.0288(8) -0.0046(7) 0.0156(7) 0.0014(7)
C66 0.0266(8) 0.0221(7) 0.0261(8) -0.0027(6) 0.0102(6) -0.0011(6)
C71 0.0220(7) 0.0201(7) 0.0162(6) 0.0006(5) 0.0033(5) 0.0044(5)
C72 0.0242(7) 0.0227(7) 0.0216(7) 0.0033(6) 0.0049(6) 0.0021(6)
C73 0.0353(9) 0.0253(8) 0.0244(8) 0.0074(6) 0.0079(7) 0.0037(7)
C74 0.0381(10) 0.0326(9) 0.0263(8) 0.0094(7) 0.0060(7) 0.0148(8)
C75 0.0260(8) 0.0407(10) 0.0310(9) 0.0079(7) 0.0040(7) 0.0155(7)
C76 0.0224(7) 0.0317(8) 0.0253(8) 0.0057(6) 0.0074(6) 0.0071(6)
C81 0.0237(7) 0.0201(7) 0.0238(7) -0.0018(6) 0.0077(6) -0.0035(6)
C82 0.0244(8) 0.0247(8) 0.0378(9) 0.0008(7) 0.0072(7) -0.0001(6)
C83 0.0332(9) 0.0219(8) 0.0475(11) 0.0041(7) 0.0087(8) 0.0042(7)
C84 0.0364(9) 0.0202(7) 0.0410(10) -0.0008(7) 0.0144(8) -0.0036(7)
C85 0.0306(8) 0.0270(8) 0.0298(8) -0.0040(6) 0.0099(7) -0.0099(7)
C86 0.0250(8) 0.0273(8) 0.0237(7) -0.0010(6) 0.0051(6) -0.0062(6)
C91 0.0201(7) 0.0226(7) 0.0231(7) -0.0003(6) 0.0068(6) -0.0045(5)
C92 0.0313(8) 0.0213(7) 0.0266(8) -0.0005(6) 0.0092(6) -0.0044(6)
C93 0.0366(9) 0.0276(8) 0.0240(8) -0.0045(6) 0.0089(7) -0.0075(7)
C94 0.0324(9) 0.0348(9) 0.0217(7) 0.0031(7) 0.0048(6) -0.0045(7)
C95 0.0270(8) 0.0270(8) 0.0296(8) 0.0041(6) 0.0055(6) 0.0014(6)
C96 0.0211(7) 0.0250(7) 0.0254(7) -0.0020(6) 0.0055(6) -0.0015(6)
Cl1 0.0368(3) 0.0781(5) 0.0606(4) 0.0260(3) 0.0131(3) 0.0069(3)
Cl2 0.0642(4) 0.0445(3) 0.0477(3) -0.0127(2) -0.0045(3) 0.0124(3)
C1S 0.0375(10) 0.0358(10) 0.0333(9) 0.0008(8) 0.0084(8) -0.0010(8)

loop_
_atom_type_symbol
_atom_type_description
_atom_type_scat_dispersion_real
_atom_type_scat_dispersion_imag
_atom_type_scat_source
C C 0.0033 0.0016 'International Tables Vol C Tables 4.2.6.8 and 6.1.1.4'
H H 0.0000 0.0000 'International Tables Vol C Tables 4.2.6.8 and 6.1.1.4'
Cl Cl 0.1484 0.1585 'International Tables Vol C Tables 4.2.6.8 and 6.1.1.4'
P P 0.1023 0.0942 'International Tables Vol C Tables 4.2.6.8 and 6.1.1.4'
Ru Ru -1.2594 0.8363 'International Tables Vol C Tables 4.2.6.8 and 6.1.1.4'

loop_
_geom_angle_atom_site_label_1
_geom_angle_atom_site_label_2
_geom_angle_atom_site_label_3
_geom_angle
P1 Ru1 P2 99.978(14)
C1 Ru1 P1 89.09(4)
C1 Ru1 P2 90.83(4)
C1 Ru1 C7 100.48(6)
C1 Ru1 C8 89.77(6)
C1 Ru1 C9 114.95(6)
C1 Ru1 C10 150.65(6)
C1 Ru1 C11 136.54(6)
C7 Ru1 P1 101.85(5)
C7 Ru1 P2 155.50(4)
C7 Ru1 C8 37.27(6)
C7 Ru1 C9 61.63(6)
C7 Ru1 C10 61.84(6)
C7 Ru1 C11 37.09(6)
C8 Ru1 P1 137.77(5)
C8 Ru1 P2 122.25(5)
C8 Ru1 C9 36.67(6)
C8 Ru1 C10 61.77(6)
C8 Ru1 C11 61.73(6)
C9 Ru1 P1 152.11(4)
C9 Ru1 P2 93.90(4)
C9 Ru1 C10 36.99(6)
C10 Ru1 P1 116.35(4)
C10 Ru1 P2 98.31(4)
C11 Ru1 P1 91.80(4)
C11 Ru1 P2 131.54(5)
C11 Ru1 C9 61.24(6)
C11 Ru1 C10 36.59(6)
C21 P1 Ru1 117.76(5)
C21 P1 C31 102.35(8)
C31 P1 Ru1 109.91(5)
C41 P1 Ru1 122.80(5)
C41 P1 C21 98.63(7)
C41 P1 C31 102.62(7)
C51 P2 Ru1 111.52(5)
C51 P2 C61 101.57(7)
C51 P2 C71 105.08(7)
C61 P2 Ru1 114.52(5)
C71 P2 Ru1 124.17(5)
C71 P2 C61 96.97(7)
C2 C1 Ru1 173.20(13)
C1 C2 C3 170.57(17)
C2 C3 C4 114.74(14)
C6 C3 C2 125.27(15)
C6 C3 C4 119.98(14)
C5 C4 C3 176.35(19)
C4 C5 H5 180.0
C3 C6 C81 121.13(14)
C3 C6 C91 121.69(14)
C81 C6 C91 117.16(13)
Ru1 C7 H7 122.0
C8 C7 Ru1 71.54(9)
C8 C7 H7 126.3
C11 C7 Ru1 71.87(9)
C11 C7 H7 126.3
C11 C7 C8 107.40(14)
Ru1 C8 H8 122.3
C7 C8 Ru1 71.19(9)
C7 C8 H8 126.0
C9 C8 Ru1 72.14(9)
C9 C8 C7 107.92(14)
C9 C8 H8 126.0
Ru1 C9 H9 123.0
C8 C9 Ru1 71.19(9)
C8 C9 H9 125.7
C8 C9 C10 108.55(14)
C10 C9 Ru1 71.68(8)
C10 C9 H9 125.7
Ru1 C10 H10 122.7
C9 C10 Ru1 71.33(9)
C9 C10 H10 126.3
C11 C10 Ru1 71.30(9)
C11 C10 C9 107.35(14)
C11 C10 H10 126.3
Ru1 C11 H11 122.9
C7 C11 Ru1 71.04(9)
C7 C11 H11 125.6
C10 C11 Ru1 72.11(9)
C10 C11 C7 108.78(15)
C10 C11 H11 125.6
C22 C21 P1 120.91(12)
C22 C21 C26 118.40(15)
C26 C21 P1 120.60(12)
C21 C22 H22 119.7
C21 C22 C23 120.65(15)
C23 C22 H22 119.7
C22 C23 H23 120.0
C24 C23 C22 120.09(16)
C24 C23 H23 120.0
C23 C24 H24 120.1
C25 C24 C23 119.87(16)
C25 C24 H24 120.1
C24 C25 H25 119.9
C24 C25 C26 120.21(16)
C26 C25 H25 119.9
C21 C26 H26 119.6
C25 C26 C21 120.78(16)
C25 C26 H26 119.6
C32 C31 P1 122.90(14)
C36 C31 P1 118.83(13)
C36 C31 C32 118.22(16)
C31 C32 H32 119.7
C33 C32 C31 120.69(19)
C33 C32 H32 119.7
C32 C33 H33 119.8
C34 C33 C32 120.4(2)
C34 C33 H33 119.8
C33 C34 H34 120.1
C33 C34 C35 119.75(17)
C35 C34 H34 120.1
C34 C35 H35 119.7
C34 C35 C36 120.6(2)
C36 C35 H35 119.7
C31 C36 H36 119.8
C35 C36 C31 120.33(19)
C35 C36 H36 119.8
C42 C41 P1 118.88(12)
C46 C41 P1 122.95(12)
C46 C41 C42 118.15(14)
C41 C42 H42 119.5
C43 C42 C41 120.98(16)
C43 C42 H42 119.5
C42 C43 H43 119.9
C42 C43 C44 120.23(18)
C44 C43 H43 119.9
C43 C44 H44 120.3
C45 C44 C43 119.42(16)
C45 C44 H44 120.3
C44 C45 H45 119.7
C44 C45 C46 120.58(17)
C46 C45 H45 119.7
C41 C46 H46 119.7
C45 C46 C41 120.58(16)
C45 C46 H46 119.7
C52 C51 P2 120.33(11)
C56 C51 P2 120.87(11)
C56 C51 C52 118.29(14)
C51 C52 H52 119.5
C53 C52 C51 120.93(14)
C53 C52 H52 119.5
C52 C53 H53 119.9
C54 C53 C52 120.17(14)
C54 C53 H53 119.9
C53 C54 H54 120.2
C53 C54 C55 119.55(15)
C55 C54 H54 120.2
C54 C55 H55 119.8
C54 C55 C56 120.40(15)
C56 C55 H55 119.8
C51 C56 H56 119.7
C55 C56 C51 120.62(15)
C55 C56 H56 119.7
C62 C61 P2 120.58(12)
C62 C61 C66 118.86(14)
C66 C61 P2 120.41(12)
C61 C62 H62 119.9
C61 C62 C63 120.26(15)
C63 C62 H62 119.9
C62 C63 H63 119.9
C64 C63 C62 120.29(16)
C64 C63 H63 119.9
C63 C64 H64 120.0
C63 C64 C65 119.93(16)
C65 C64 H64 120.0
C64 C65 H65 119.9
C66 C65 C64 120.15(16)
C66 C65 H65 119.9
C61 C66 H66 119.8
C65 C66 C61 120.48(16)
C65 C66 H66 119.8
C72 C71 P2 116.41(11)
C76 C71 P2 124.65(12)
C76 C71 C72 118.70(14)
C71 C72 H72 119.7
C73 C72 C71 120.58(15)
C73 C72 H72 119.7
C72 C73 H73 119.9
C74 C73 C72 120.25(16)
C74 C73 H73 119.9
C73 C74 H74 120.1
C73 C74 C75 119.86(16)
C75 C74 H74 120.1
C74 C75 H75 119.8
C74 C75 C76 120.32(16)
C76 C75 H75 119.8
C71 C76 H76 119.9
C75 C76 C71 120.26(16)
C75 C76 H76 119.9
C82 C81 C6 120.86(14)
C86 C81 C6 121.16(15)
C86 C81 C82 117.95(15)
C81 C82 H82 119.6
C83 C82 C81 120.88(17)
C83 C82 H82 119.6
C82 C83 H83 119.9
C84 C83 C82 120.22(18)
C84 C83 H83 119.9
C83 C84 H84 120.2
C85 C84 C83 119.69(17)
C85 C84 H84 120.2
C84 C85 H85 119.8
C84 C85 C86 120.48(17)
C86 C85 H85 119.8
C81 C86 H86 119.6
C85 C86 C81 120.78(17)
C85 C86 H86 119.6
C92 C91 C6 120.29(15)
C92 C91 C96 118.33(15)
C96 C91 C6 121.32(14)
C91 C92 H92 119.6
C93 C92 C91 120.86(16)
C93 C92 H92 119.6
C92 C93 H93 119.7
C94 C93 C92 120.55(16)
C94 C93 H93 119.7
C93 C94 H94 120.4
C93 C94 C95 119.21(16)
C95 C94 H94 120.4
C94 C95 H95 119.7
C94 C95 C96 120.58(16)
C96 C95 H95 119.7
C91 C96 H96 119.8
C95 C96 C91 120.47(15)
C95 C96 H96 119.8
Cl1 C1S Cl2 111.73(12)
Cl1 C1S H1SA 109.3
Cl1 C1S H1SB 109.3
Cl2 C1S H1SA 109.3
Cl2 C1S H1SB 109.3
H1SA C1S H1SB 107.9

loop_
_geom_bond_atom_site_label_1
_geom_bond_atom_site_label_2
_geom_bond_distance
Ru1 P1 2.2831(4)
Ru1 P2 2.2923(4)
Ru1 C1 2.0017(15)
Ru1 C7 2.2301(16)
Ru1 C8 2.2346(15)
Ru1 C9 2.2468(14)
Ru1 C10 2.2514(15)
Ru1 C11 2.2410(16)
P1 C21 1.8406(16)
P1 C31 1.8464(16)
P1 C41 1.8395(15)
P2 C51 1.8335(15)
P2 C61 1.8467(15)
P2 C71 1.8366(15)
C1 C2 1.220(2)
C2 C3 1.430(2)
C3 C4 1.444(2)
C3 C6 1.375(2)
C4 C5 1.189(2)
C5 H5 0.9300
C6 C81 1.484(2)
C6 C91 1.486(2)
C7 H7 0.9300
C7 C8 1.427(2)
C7 C11 1.422(2)
C8 H8 0.9300
C8 C9 1.410(2)
C9 H9 0.9300
C9 C10 1.427(2)
C10 H10 0.9300
C10 C11 1.410(2)
C11 H11 0.9300
C21 C22 1.390(2)
C21 C26 1.404(2)
C22 H22 0.9300
C22 C23 1.395(2)
C23 H23 0.9300
C23 C24 1.387(3)
C24 H24 0.9300
C24 C25 1.381(3)
C25 H25 0.9300
C25 C26 1.386(2)
C26 H26 0.9300
C31 C32 1.399(2)
C31 C36 1.399(3)
C32 H32 0.9300
C32 C33 1.396(3)
C33 H33 0.9300
C33 C34 1.376(4)
C34 H34 0.9300
C34 C35 1.380(3)
C35 H35 0.9300
C35 C36 1.397(2)
C36 H36 0.9300
C41 C42 1.397(2)
C41 C46 1.394(2)
C42 H42 0.9300
C42 C43 1.385(2)
C43 H43 0.9300
C43 C44 1.386(3)
C44 H44 0.9300
C44 C45 1.380(3)
C45 H45 0.9300
C45 C46 1.391(2)
C46 H46 0.9300
C51 C52 1.401(2)
C51 C56 1.398(2)
C52 H52 0.9300
C52 C53 1.391(2)
C53 H53 0.9300
C53 C54 1.387(2)
C54 H54 0.9300
C54 C55 1.390(2)
C55 H55 0.9300
C55 C56 1.392(2)
C56 H56 0.9300
C61 C62 1.395(2)
C61 C66 1.405(2)
C62 H62 0.9300
C62 C63 1.396(2)
C63 H63 0.9300
C63 C64 1.384(3)
C64 H64 0.9300
C64 C65 1.390(3)
C65 H65 0.9300
C65 C66 1.386(2)
C66 H66 0.9300
C71 C72 1.402(2)
C71 C76 1.397(2)
C72 H72 0.9300
C72 C73 1.388(2)
C73 H73 0.9300
C73 C74 1.383(3)
C74 H74 0.9300
C74 C75 1.387(3)
C75 H75 0.9300
C75 C76 1.394(2)
C76 H76 0.9300
C81 C82 1.398(2)
C81 C86 1.397(2)
C82 H82 0.9300
C82 C83 1.387(2)
C83 H83 0.9300
C83 C84 1.386(3)
C84 H84 0.9300
C84 C85 1.373(3)
C85 H85 0.9300
C85 C86 1.391(2)
C86 H86 0.9300
C91 C92 1.397(2)
C91 C96 1.401(2)
C92 H92 0.9300
C92 C93 1.391(2)
C93 H93 0.9300
C93 C94 1.384(3)
C94 H94 0.9300
C94 C95 1.392(3)
C95 H95 0.9300
C95 C96 1.393(2)
C96 H96 0.9300
Cl1 C1S 1.740(2)
Cl2 C1S 1.766(2)
C1S H1SA 0.9700
C1S H1SB 0.9700
